data_7021763
loop_
_publ_author_name
'Kato, Chisato'
'Nishihara, Sadafumi'
'Tsunashima, Ryo'
'Tatewaki, Yoko'
'Okada, Shuji'
'Ren, Xiao-Ming'
'Inoue, Katsuya'
'Long, De-Liang'
'Cronin, Leroy'

_publ_section_title
;
 Quick and selective synthesis of Li6[\a-P2W18O62]&#x00B7;28H2O soluble in
 various organic solvents.
;
_journal_issue 32
_journal_name_full 'Dalton transactions (Cambridge, England : 2003)'
_journal_page_first 11363
_journal_page_last 11366
_journal_paper_doi 10.1039/c3dt51120k
_journal_volume 42
_journal_year 2013
_chemical_formula_moiety Li6(P2W18O62)(H2O)28
_chemical_formula_sum 'H56 Li6 O90 P2 W18'
_chemical_formula_weight 4909.33
_chemical_name_systematic
;
 ?
;
_space_group_IT_number 166
_symmetry_cell_setting trigonal
_symmetry_space_group_name_Hall '-R 3 2"'
_symmetry_space_group_name_H-M 'R -3 m :H'
_atom_sites_solution_hydrogens notdet
_atom_sites_solution_primary direct
_atom_sites_solution_secondary difmap
_audit_creation_method SHELXL-97
_cell_angle_alpha 90.00
_cell_angle_beta 90.00
_cell_angle_gamma 120.000(7)
_cell_formula_units_Z 6
_cell_length_a 15.1994(4)
_cell_length_b 15.1994(5)
_cell_length_c 56.421(3)
_cell_measurement_reflns_used 9909
_cell_measurement_temperature 173(2)
_cell_measurement_theta_max 28.86
_cell_measurement_theta_min 2.38
_cell_volume 11288.2(11)
_computing_cell_refinement 'APEX2 (Bruker AXS, 2006)'
_computing_data_collection 'APEX2 (Bruker AXS, 2006)'
_computing_data_reduction 'SAINT (Bruker AXS, 2004)'
_computing_molecular_graphics 'Yadokari-XG 2009 (Wakita Nemoto et al., 2009)'
_computing_publication_material 'Yadokari-XG 2009 (Wakita,Nemoto et al., 2009)'
_computing_structure_refinement 'SHELXL-97 (Sheldrick, 1997)'
_computing_structure_solution 'SHELXS-97 (Sheldrick, 1997)'
_diffrn_ambient_temperature 173(2)
_diffrn_detector_area_resol_mean 8.333
_diffrn_measured_fraction_theta_full 0.998
_diffrn_measured_fraction_theta_max 0.998
_diffrn_measurement_device_type 'Bruker APEXII CCD area detector'
_diffrn_measurement_method 'phi and omega scans'
_diffrn_radiation_monochromator 'Bruker Helios multilayer confocal mirror'
_diffrn_radiation_source 'Bruker TXS fine-focus rotating anode'
_diffrn_radiation_type MoK\a
_diffrn_radiation_wavelength 0.71073
_diffrn_reflns_av_R_equivalents 0.0323
_diffrn_reflns_av_unetI/netI 0.0164
_diffrn_reflns_limit_h_max 9
_diffrn_reflns_limit_h_min -18
_diffrn_reflns_limit_k_max 18
_diffrn_reflns_limit_k_min -15
_diffrn_reflns_limit_l_max 62
_diffrn_reflns_limit_l_min -69
_diffrn_reflns_number 19166
_diffrn_reflns_theta_full 26.00
_diffrn_reflns_theta_max 26.00
_diffrn_reflns_theta_min 2.12
_diffrn_standards_decay_% 0.0
_diffrn_standards_number 0
_exptl_absorpt_coefficient_mu 27.565
_exptl_absorpt_correction_T_max 0.6086
_exptl_absorpt_correction_T_min 0.4918
_exptl_absorpt_correction_type empirical
_exptl_absorpt_process_details 'SADABS Sheldrick 1996'
_exptl_crystal_colour colourless
_exptl_crystal_density_diffrn 4.333
_exptl_crystal_density_method 'not measured'
_exptl_crystal_description block
_exptl_crystal_F_000 12936
_exptl_crystal_size_max 0.03
_exptl_crystal_size_mid 0.02
_exptl_crystal_size_min 0.02
_refine_diff_density_max 1.582
_refine_diff_density_min -0.719
_refine_diff_density_rms 0.150
_refine_ls_extinction_coef 0.0000041(6)
_refine_ls_extinction_expression Fc^*^=kFc[1+0.001xFc^2^\l^3^/sin(2\q)]^-1/4^
_refine_ls_extinction_method SHELXL
_refine_ls_goodness_of_fit_ref 0.999
_refine_ls_hydrogen_treatment undef
_refine_ls_matrix_type full
_refine_ls_number_parameters 232
_refine_ls_number_reflns 2774
_refine_ls_number_restraints 0
_refine_ls_restrained_S_all 0.999
_refine_ls_R_factor_all 0.0186
_refine_ls_R_factor_gt 0.0158
_refine_ls_shift/su_max 0.003
_refine_ls_shift/su_mean 0.000
_refine_ls_structure_factor_coef Fsqd
_refine_ls_weighting_details 'calc w=1/[\s^2^(Fo^2^)+(0.0114P)^2^+294.8000P] where P=(Fo^2^+2Fc^2^)/3'
_refine_ls_weighting_scheme calc
_refine_ls_wR_factor_gt 0.0358
_refine_ls_wR_factor_ref 0.0374
_reflns_number_gt 2575
_reflns_number_total 2774
_reflns_threshold_expression >2sigma(I)
_cod_data_source_file c3dt51120k.txt
_cod_data_source_block 0309
_cod_original_cell_volume 11288.1(7)
_cod_original_sg_symbol_H-M 'R -3 m'
_cod_database_code 7021763

loop_
_symmetry_equiv_pos_as_xyz
'x, y, z'
'-y, x-y, z'
'-x+y, -x, z'
'x-y, -y, -z'
'-x, -x+y, -z'
'y, x, -z'
'x+2/3, y+1/3, z+1/3'
'-y+2/3, x-y+1/3, z+1/3'
'-x+y+2/3, -x+1/3, z+1/3'
'x-y+2/3, -y+1/3, -z+1/3'
'-x+2/3, -x+y+1/3, -z+1/3'
'y+2/3, x+1/3, -z+1/3'
'x+1/3, y+2/3, z+2/3'
'-y+1/3, x-y+2/3, z+2/3'
'-x+y+1/3, -x+2/3, z+2/3'
'x-y+1/3, -y+2/3, -z+2/3'
'-x+1/3, -x+y+2/3, -z+2/3'
'y+1/3, x+2/3, -z+2/3'
'-x, -y, -z'
'y, -x+y, -z'
'x-y, x, -z'
'-x+y, y, z'
'x, x-y, z'
'-y, -x, z'
'-x+2/3, -y+1/3, -z+1/3'
'y+2/3, -x+y+1/3, -z+1/3'
'x-y+2/3, x+1/3, -z+1/3'
'-x+y+2/3, y+1/3, z+1/3'
'x+2/3, x-y+1/3, z+1/3'
'-y+2/3, -x+1/3, z+1/3'
'-x+1/3, -y+2/3, -z+2/3'
'y+1/3, -x+y+2/3, -z+2/3'
'x-y+1/3, x+2/3, -z+2/3'
'-x+y+1/3, y+2/3, z+2/3'
'x+1/3, x-y+2/3, z+2/3'
'-y+1/3, -x+2/3, z+2/3'

loop_
_atom_site_label
_atom_site_type_symbol
_atom_site_fract_x
_atom_site_fract_y
_atom_site_fract_z
_atom_site_U_iso_or_equiv
_atom_site_adp_type
_atom_site_occupancy
_atom_site_symmetry_multiplicity
_atom_site_calc_flag
_atom_site_refinement_flags
W1 W 0.925947(11) 0.85189(2) 0.349348(5) 0.01546(7) Uani 1 2 d S
W2 W 0.765221(15) 0.772165(15) 0.295886(3) 0.01504(6) Uani 1 1 d .
W3 W 0.764066(15) 0.771187(15) 0.229283(3) 0.01474(6) Uani 1 1 d .
W4 W 0.925450(11) 0.85090(2) 0.175248(5) 0.01525(7) Uani 1 2 d S
P1 P 1.0000 1.0000 0.22700(5) 0.0134(6) Uani 1 6 d S
P2 P 1.0000 1.0000 0.29750(5) 0.0134(6) Uani 1 6 d S
Li2 Li 0.5043(7) 0.4957(7) 0.2276(4) 0.058(5) Uani 1 2 d S
Li3 Li 0.4065(14) 0.5935(14) 0.2040(6) 0.066(10) Uani 0.60 2 d SP
Li1 Li 0.6667 0.3333 0.2990(15) 0.07(2) Uani 0.50 6 d SP
O4 O 1.0000 1.0000 0.32559(13) 0.0149(18) Uani 1 6 d S
O8 O 0.8889(4) 0.94444(18) 0.28954(8) 0.0139(10) Uani 1 2 d S
O1 O 0.8831(4) 0.94157(19) 0.36237(8) 0.0163(10) Uani 1 2 d S
O2 O 0.88033(19) 0.7607(4) 0.37074(8) 0.0191(11) Uani 1 2 d S
O3 O 0.8176(3) 0.8051(3) 0.32723(6) 0.0164(7) Uani 1 1 d .
O5 O 0.6985(4) 0.84925(18) 0.29962(8) 0.0157(10) Uani 1 2 d S
O6 O 0.6696(3) 0.6518(3) 0.30130(6) 0.0200(8) Uani 1 1 d .
O7 O 0.87491(18) 0.7498(4) 0.28924(8) 0.0158(10) Uani 1 2 d S
O9 O 0.7481(3) 0.7761(3) 0.26207(6) 0.0170(7) Uani 1 1 d .
O12 O 0.87196(19) 0.7439(4) 0.23468(8) 0.0155(10) Uani 1 2 d S
O10 O 0.6980(3) 0.84898(17) 0.22404(8) 0.0134(10) Uani 1 2 d S
O11 O 0.6638(3) 0.6532(3) 0.22367(6) 0.0199(8) Uani 1 1 d .
O14 O 0.8159(3) 0.8026(3) 0.19707(6) 0.0156(7) Uani 1 1 d .
O15 O 1.0000 1.0000 0.19895(14) 0.0146(17) Uani 1 6 d S
O13 O 0.8887(4) 0.94437(18) 0.23484(8) 0.0143(10) Uani 1 2 d S
O16 O 0.8837(4) 0.94184(19) 0.16259(8) 0.0163(10) Uani 1 2 d S
O17 O 0.88074(19) 0.7615(4) 0.15360(8) 0.0190(11) Uani 1 2 d S
O26 O 0.6449(4) 0.6667 0.1667 0.0322(13) Uani 1 2 d S
O21 O 0.5766(2) 0.4234(2) 0.21773(11) 0.0388(15) Uani 1 2 d S
O29 O 0.8043(4) 0.9021(2) 0.40737(9) 0.0279(13) Uani 1 2 d S
O20 O 0.5310(3) 0.4690(3) 0.26223(12) 0.060(2) Uani 1 2 d S
O28 O 0.5498(3) 0.4502(3) 0.32682(13) 0.0514(18) Uani 1 2 d S
O27 O 0.7593(3) 0.5185(6) 0.24100(14) 0.0537(19) Uani 1 2 d S
O22 O 0.4278(3) 0.5722(3) 0.23754(11) 0.0427(16) Uani 1 2 d S
O23 O 0.4745(4) 0.5255(4) 0.19166(13) 0.045(2) Uani 0.80 2 d SP
O18 O 0.7402(4) 0.4804(8) 0.2884(2) 0.046(3) Uani 0.60 2 d SP
O25 O 0.429(3) 0.7143(14) 0.1843(5) 0.036(8) Uani 0.20 2 d SP
O24 O 0.5026(9) 0.7513(5) 0.19961(18) 0.040(3) Uani 0.60 2 d SP
O19 O 0.6667 0.3333 0.3333 0.038(7) Uani 0.50 12 d SP

loop_
_atom_site_aniso_label
_atom_site_aniso_U_11
_atom_site_aniso_U_22
_atom_site_aniso_U_33
_atom_site_aniso_U_23
_atom_site_aniso_U_13
_atom_site_aniso_U_12
W1 0.01831(12) 0.01535(15) 0.01172(13) 0.00126(10) 0.00063(5) 0.00768(8)
W2 0.01379(11) 0.01479(11) 0.01514(10) 0.00124(7) 0.00011(7) 0.00610(9)
W3 0.01440(11) 0.01435(11) 0.01458(10) -0.00061(7) -0.00028(7) 0.00652(9)
W4 0.01806(12) 0.01507(15) 0.01164(13) -0.00087(10) -0.00043(5) 0.00753(8)
P1 0.0142(10) 0.0142(10) 0.0118(14) 0.000 0.000 0.0071(5)
P2 0.0153(10) 0.0153(10) 0.0096(14) 0.000 0.000 0.0077(5)
Li2 0.071(11) 0.071(11) 0.062(12) -0.006(4) 0.006(4) 0.057(12)
Li3 0.081(19) 0.081(19) 0.047(18) 0.003(8) -0.003(8) 0.05(2)
Li1 0.06(3) 0.06(3) 0.08(5) 0.000 0.000 0.030(14)
O4 0.020(3) 0.020(3) 0.004(4) 0.000 0.000 0.0101(14)
O8 0.013(2) 0.0157(18) 0.012(2) -0.0006(9) -0.0012(19) 0.0064(12)
O1 0.019(3) 0.0182(19) 0.012(2) 0.0025(10) 0.0051(19) 0.0097(13)
O2 0.021(2) 0.021(3) 0.016(2) 0.004(2) 0.0020(10) 0.0104(14)
O3 0.0153(18) 0.0183(19) 0.0158(17) 0.0010(14) 0.0018(14) 0.0086(16)
O5 0.012(2) 0.0159(19) 0.018(2) 0.0008(10) 0.0017(19) 0.0061(12)
O6 0.0165(19) 0.0181(19) 0.0225(18) 0.0032(15) 0.0018(15) 0.0064(16)
O7 0.0158(18) 0.016(3) 0.015(2) -0.0014(19) -0.0007(10) 0.0082(13)
O9 0.0179(19) 0.0200(19) 0.0144(16) -0.0004(14) -0.0001(14) 0.0104(16)
O12 0.0168(19) 0.018(3) 0.012(2) 0.0004(19) 0.0002(10) 0.0090(13)
O10 0.011(2) 0.0141(18) 0.014(2) -0.0006(9) -0.0012(18) 0.0053(12)
O11 0.0194(19) 0.0200(19) 0.0193(18) -0.0028(15) -0.0009(15) 0.0090(16)
O14 0.0174(18) 0.0154(18) 0.0138(16) 0.0006(13) -0.0006(14) 0.0080(15)
O15 0.013(3) 0.013(3) 0.017(4) 0.000 0.000 0.0067(13)
O13 0.014(3) 0.0147(18) 0.014(2) -0.0002(9) -0.0004(19) 0.0068(13)
O16 0.019(3) 0.0162(18) 0.015(2) -0.0012(10) -0.002(2) 0.0096(13)
O17 0.022(2) 0.014(3) 0.017(2) 0.001(2) 0.0003(10) 0.0072(13)
O26 0.033(2) 0.039(4) 0.027(3) -0.004(3) -0.0019(13) 0.0197(18)
O21 0.041(3) 0.041(3) 0.034(3) -0.0056(14) 0.0056(14) 0.021(3)
O29 0.029(3) 0.032(2) 0.022(3) 0.0021(12) 0.004(2) 0.0145(16)
O20 0.077(4) 0.077(4) 0.047(4) -0.0114(18) 0.0114(18) 0.053(5)
O28 0.047(3) 0.047(3) 0.065(5) 0.0047(18) -0.0047(18) 0.027(4)
O27 0.044(3) 0.045(4) 0.072(5) 0.012(4) 0.0059(19) 0.023(2)
O22 0.043(3) 0.043(3) 0.037(3) -0.0053(16) 0.0053(16) 0.018(3)
O23 0.043(3) 0.043(3) 0.034(4) -0.002(2) 0.002(2) 0.010(4)
O18 0.053(6) 0.037(6) 0.042(6) -0.006(5) -0.003(3) 0.018(3)
O25 0.07(2) 0.028(11) 0.020(14) -0.005(7) -0.009(15) 0.037(12)
O24 0.060(8) 0.037(4) 0.029(5) -0.003(3) -0.006(5) 0.030(4)
O19 0.042(12) 0.042(12) 0.031(16) 0.000 0.000 0.021(6)

loop_
_atom_type_symbol
_atom_type_description
_atom_type_scat_dispersion_real
_atom_type_scat_dispersion_imag
_atom_type_scat_source
W W -0.8490 6.8722 'International Tables Vol C Tables 4.2.6.8 and 6.1.1.4'
P P 0.1023 0.0942 'International Tables Vol C Tables 4.2.6.8 and 6.1.1.4'
Li Li -0.0003 0.0001 'International Tables Vol C Tables 4.2.6.8 and 6.1.1.4'
O O 0.0106 0.0060 'International Tables Vol C Tables 4.2.6.8 and 6.1.1.4'
H H 0.0000 0.0000 'International Tables Vol C Tables 4.2.6.8 and 6.1.1.4'

loop_
_geom_angle_atom_site_label_1
_geom_angle_atom_site_label_2
_geom_angle_atom_site_label_3
_geom_angle
_geom_angle_site_symmetry_1
_geom_angle_site_symmetry_3
O2 W1 O3 103.71(16) . 22_655
O2 W1 O3 103.71(16) . .
O3 W1 O3 85.7(2) 22_655 .
O2 W1 O1 99.32(17) . 2_765
O3 W1 O1 88.83(18) 22_655 2_765
O3 W1 O1 156.97(16) . 2_765
O2 W1 O1 99.32(17) . .
O3 W1 O1 156.98(16) 22_655 .
O3 W1 O1 88.83(18) . .
O1 W1 O1 87.6(3) 2_765 .
O2 W1 O4 169.4(2) . .
O3 W1 O4 83.99(15) 22_655 .
O3 W1 O4 83.98(15) . .
O1 W1 O4 73.20(16) 2_765 .
O1 W1 O4 73.20(16) . .
O6 W2 O7 101.37(19) . .
O6 W2 O3 97.81(15) . .
O7 W2 O3 86.61(17) . .
O6 W2 O5 102.16(18) . .
O7 W2 O5 156.4(2) . .
O3 W2 O5 90.99(17) . .
O6 W2 O9 98.92(16) . .
O7 W2 O9 87.37(17) . .
O3 W2 O9 163.04(15) . .
O5 W2 O9 88.22(17) . .
O6 W2 O8 175.15(15) . .
O7 W2 O8 83.41(17) . .
O3 W2 O8 81.56(15) . .
O5 W2 O8 73.07(15) . .
O9 W2 O8 82.01(15) . .
O11 W3 O9 99.21(16) . .
O11 W3 O12 102.38(19) . .
O9 W3 O12 89.62(17) . .
O11 W3 O10 98.74(17) . .
O9 W3 O10 90.56(17) . .
O12 W3 O10 158.58(19) . .
O11 W3 O14 97.13(15) . .
O9 W3 O14 163.57(15) . .
O12 W3 O14 85.15(16) . .
O10 W3 O14 88.70(17) . .
O11 W3 O13 171.77(15) . .
O9 W3 O13 82.70(15) . .
O12 W3 O13 85.60(17) . .
O10 W3 O13 73.18(15) . .
O14 W3 O13 81.38(15) . .
O17 W4 O14 103.57(16) . .
O17 W4 O14 103.57(15) . 22_655
O14 W4 O14 86.3(2) . 22_655
O17 W4 O16 99.46(17) . .
O14 W4 O16 88.73(17) . .
O14 W4 O16 156.96(16) 22_655 .
O17 W4 O16 99.46(17) . 2_765
O14 W4 O16 156.96(16) . 2_765
O14 W4 O16 88.73(18) 22_655 2_765
O16 W4 O16 87.1(3) . 2_765
O17 W4 O15 168.2(2) . .
O14 W4 O15 84.93(15) . .
O14 W4 O15 84.93(15) 22_655 .
O16 W4 O15 72.23(17) . .
O16 W4 O15 72.23(17) 2_765 .
O13 P1 O13 112.00(18) 3_675 .
O13 P1 O13 112.00(18) 3_675 2_765
O13 P1 O13 112.00(18) . 2_765
O13 P1 O15 106.8(2) 3_675 .
O13 P1 O15 106.8(2) . .
O13 P1 O15 106.8(2) 2_765 .
O8 P2 O8 111.75(18) 2_765 3_675
O8 P2 O8 111.75(18) 2_765 .
O8 P2 O8 111.75(18) 3_675 .
O8 P2 O4 107.1(2) 2_765 .
O8 P2 O4 107.1(2) 3_675 .
O8 P2 O4 107.1(2) . .
O21 Li2 O20 86.5(8) . .
O21 Li2 O22 179.2(12) . .
O20 Li2 O22 94.2(8) . .
O21 Li2 O23 94.8(8) . .
O20 Li2 O23 178.6(10) . .
O22 Li2 O23 84.4(7) . .
O21 Li2 O11 87.9(4) . 24_665
O20 Li2 O11 94.7(5) . 24_665
O22 Li2 O11 92.0(4) . 24_665
O23 Li2 O11 85.3(5) . 24_665
O21 Li2 O11 87.9(4) . .
O20 Li2 O11 94.7(5) . .
O22 Li2 O11 92.0(4) . .
O23 Li2 O11 85.3(5) . .
O11 Li2 O11 169.4(9) 24_665 .
O21 Li2 Li3 136.3(11) . .
O20 Li2 Li3 137.2(11) . .
O22 Li2 Li3 43.0(8) . .
O23 Li2 Li3 41.4(8) . .
O11 Li2 Li3 88.2(5) 24_665 .
O11 Li2 Li3 88.2(5) . .
O23 Li3 O22 94.7(15) . .
O23 Li3 O25 113.6(17) . 3_565
O22 Li3 O25 135.0(15) . 3_565
O23 Li3 O25 113.6(17) . .
O22 Li3 O25 135.0(15) . .
O25 Li3 O25 65(2) 3_565 .
O23 Li3 O24 108.5(10) . .
O22 Li3 O24 102.8(10) . .
O25 Li3 O24 100.4(18) 3_565 .
O25 Li3 O24 36.6(10) . .
O23 Li3 O24 108.5(10) . 3_565
O22 Li3 O24 102.8(10) . 3_565
O25 Li3 O24 36.6(10) 3_565 3_565
O25 Li3 O24 100.4(18) . 3_565
O24 Li3 O24 132.5(18) . 3_565
O23 Li3 Li2 48.6(9) . .
O22 Li3 Li2 46.1(8) . .
O25 Li3 Li2 145.3(13) 3_565 .
O25 Li3 Li2 145.3(13) . .
O24 Li3 Li2 113.3(9) . .
O24 Li3 Li2 113.3(9) 3_565 .
O23 Li3 Li3 143.9(6) . 3_565
O22 Li3 Li3 104.2(9) . 3_565
O25 Li3 Li3 34.5(12) 3_565 3_565
O25 Li3 Li3 73.3(12) . 3_565
O24 Li3 Li3 97.1(9) . 3_565
O24 Li3 Li3 37.7(10) 3_565 3_565
Li2 Li3 Li3 140.3(5) . 3_565
O23 Li3 Li3 143.9(6) . 2_665
O22 Li3 Li3 104.2(9) . 2_665
O25 Li3 Li3 73.3(12) 3_565 2_665
O25 Li3 Li3 34.5(12) . 2_665
O24 Li3 Li3 37.7(10) . 2_665
O24 Li3 Li3 97.1(9) 3_565 2_665
Li2 Li3 Li3 140.3(5) . 2_665
Li3 Li3 Li3 59.999(9) 3_565 2_665
O19 Li1 O18 107(2) . 3_665
O19 Li1 O18 107(2) . 2_655
O18 Li1 O18 112(2) 3_665 2_655
O19 Li1 O18 107(2) . .
O18 Li1 O18 112(2) 3_665 .
O18 Li1 O18 112(2) 2_655 .
P2 O4 W1 124.51(15) . .
P2 O4 W1 124.51(15) . 2_765
W1 O4 W1 91.1(2) . 2_765
P2 O4 W1 124.51(15) . 3_675
W1 O4 W1 91.1(2) . 3_675
W1 O4 W1 91.1(2) 2_765 3_675
P2 O8 W2 127.83(14) . 23_565
P2 O8 W2 127.82(14) . .
W2 O8 W2 90.41(16) 23_565 .
W1 O1 W1 122.5(2) 3_675 .
W1 O3 W2 151.78(19) . .
W2 O5 W2 123.4(2) 23_565 .
W2 O7 W2 150.9(3) 22_655 .
W3 O9 W2 162.4(2) . .
W3 O12 W3 151.4(3) 22_655 .
W3 O10 W3 122.8(2) 23_565 .
W3 O11 Li2 161.8(5) . .
W4 O14 W3 150.58(19) . .
P1 O15 W4 124.27(16) . .
P1 O15 W4 124.26(16) . 3_675
W4 O15 W4 91.4(2) . 3_675
P1 O15 W4 124.26(16) . 2_765
W4 O15 W4 91.4(2) . 2_765
W4 O15 W4 91.4(2) 3_675 2_765
P1 O13 W3 128.60(14) . .
P1 O13 W3 128.60(14) . 23_565
W3 O13 W3 90.48(16) . 23_565
W4 O16 W4 124.1(2) . 3_675
Li3 O22 Li2 90.9(12) . .
Li3 O23 Li2 90.0(11) . .
O24 O25 Li3 75.2(11) . 2_665
O24 O25 Li3 75.2(11) . .
Li3 O25 Li3 111(2) 2_665 .
O25 O24 Li3 68.1(12) . .
O25 O24 Li3 68.1(12) . 2_665
Li3 O24 Li3 105(2) . 2_665
Li1 O19 Li1 179.998(6) . 31_655

loop_
_geom_bond_atom_site_label_1
_geom_bond_atom_site_label_2
_geom_bond_distance
_geom_bond_site_symmetry_2
W1 O2 1.703(5) .
W1 O3 1.898(3) 22_655
W1 O3 1.898(3) .
W1 O1 1.926(2) 2_765
W1 O1 1.926(2) .
W1 O4 2.366(4) .
W2 O6 1.701(4) .
W2 O7 1.8978(12) .
W2 O3 1.901(3) .
W2 O5 1.906(2) .
W2 O9 1.930(3) .
W2 O8 2.366(3) .
W3 O11 1.704(4) .
W3 O9 1.872(3) .
W3 O12 1.9061(12) .
W3 O10 1.919(2) .
W3 O14 1.944(3) .
W3 O13 2.373(3) .
W4 O17 1.696(5) .
W4 O14 1.898(3) .
W4 O14 1.898(3) 22_655
W4 O16 1.924(2) .
W4 O16 1.924(2) 2_765
W4 O15 2.375(5) .
P1 O13 1.530(5) 3_675
P1 O13 1.530(5) .
P1 O13 1.530(5) 2_765
P1 O15 1.583(8) .
P2 O8 1.530(5) 2_765
P2 O8 1.530(5) 3_675
P2 O8 1.530(5) .
P2 O4 1.585(8) .
Li2 O21 1.984(18) .
Li2 O20 2.08(2) .
Li2 O22 2.090(18) .
Li2 O23 2.17(2) .
Li2 O11 2.420(4) 24_665
Li2 O11 2.420(4) .
Li2 Li3 2.90(4) .
Li3 O23 1.92(4) .
Li3 O22 1.98(3) .
Li3 O25 2.02(3) 3_565
Li3 O25 2.02(3) .
Li3 O24 2.107(16) .
Li3 O24 2.107(16) 3_565
Li3 Li3 3.34(6) 3_565
Li3 Li3 3.34(6) 2_665
Li1 O19 1.94(8) .
Li1 O18 2.02(3) 3_665
Li1 O18 2.02(3) 2_655
Li1 O18 2.02(3) .
O4 W1 2.366(4) 2_765
O4 W1 2.366(4) 3_675
O8 W2 2.366(3) 23_565
O1 W1 1.926(2) 3_675
O5 W2 1.906(2) 23_565
O7 W2 1.8978(12) 22_655
O12 W3 1.9061(12) 22_655
O10 W3 1.919(2) 23_565
O15 W4 2.375(5) 3_675
O15 W4 2.375(5) 2_765
O13 W3 2.373(3) 23_565
O16 W4 1.924(2) 3_675
O25 O24 1.30(3) .
O25 Li3 2.02(3) 2_665
O24 Li3 2.107(16) 2_665
O19 Li1 1.94(8) 31_655

loop_
_geom_torsion_atom_site_label_1
_geom_torsion_atom_site_label_2
_geom_torsion_atom_site_label_3
_geom_torsion_atom_site_label_4
_geom_torsion
_geom_torsion_site_symmetry_1
_geom_torsion_site_symmetry_4
O21 Li2 Li3 O23 0.000(2) . .
O20 Li2 Li3 O23 180.000(3) . .
O22 Li2 Li3 O23 180.000(2) . .
O11 Li2 Li3 O23 -85.0(4) 24_665 .
O11 Li2 Li3 O23 85.0(4) . .
O21 Li2 Li3 O22 180.000(3) . .
O20 Li2 Li3 O22 0.000(2) . .
O23 Li2 Li3 O22 180.000(2) . .
O11 Li2 Li3 O22 95.0(4) 24_665 .
O11 Li2 Li3 O22 -95.0(4) . .
O21 Li2 Li3 O25 70(3) . 3_565
O20 Li2 Li3 O25 -110(3) . 3_565
O22 Li2 Li3 O25 -110(3) . 3_565
O23 Li2 Li3 O25 70(3) . 3_565
O11 Li2 Li3 O25 -15(3) 24_665 3_565
O11 Li2 Li3 O25 156(3) . 3_565
O21 Li2 Li3 O25 -70(3) . .
O20 Li2 Li3 O25 110(3) . .
O22 Li2 Li3 O25 110(3) . .
O23 Li2 Li3 O25 -70(3) . .
O11 Li2 Li3 O25 -156(3) 24_665 .
O11 Li2 Li3 O25 15(3) . .
O21 Li2 Li3 O24 -94.6(14) . .
O20 Li2 Li3 O24 85.4(14) . .
O22 Li2 Li3 O24 85.4(14) . .
O23 Li2 Li3 O24 -94.6(14) . .
O11 Li2 Li3 O24 -179.7(14) 24_665 .
O11 Li2 Li3 O24 -9.6(15) . .
O21 Li2 Li3 O24 94.6(14) . 3_565
O20 Li2 Li3 O24 -85.4(14) . 3_565
O22 Li2 Li3 O24 -85.4(14) . 3_565
O23 Li2 Li3 O24 94.6(14) . 3_565
O11 Li2 Li3 O24 9.6(15) 24_665 3_565
O11 Li2 Li3 O24 179.7(14) . 3_565
O21 Li2 Li3 Li3 128.6(7) . 3_565
O20 Li2 Li3 Li3 -51.4(7) . 3_565
O22 Li2 Li3 Li3 -51.4(7) . 3_565
O23 Li2 Li3 Li3 128.6(7) . 3_565
O11 Li2 Li3 Li3 43.5(10) 24_665 3_565
O11 Li2 Li3 Li3 -146.4(7) . 3_565
O21 Li2 Li3 Li3 -128.6(7) . 2_665
O20 Li2 Li3 Li3 51.4(7) . 2_665
O22 Li2 Li3 Li3 51.4(7) . 2_665
O23 Li2 Li3 Li3 -128.6(7) . 2_665
O11 Li2 Li3 Li3 146.4(7) 24_665 2_665
O11 Li2 Li3 Li3 -43.5(10) . 2_665
O8 P2 O4 W1 -60.0 2_765 .
O8 P2 O4 W1 180.000(1) 3_675 .
O8 P2 O4 W1 60.0 . .
O8 P2 O4 W1 60.0(0) 2_765 2_765
O8 P2 O4 W1 -60.0 3_675 2_765
O8 P2 O4 W1 180.0 . 2_765
O8 P2 O4 W1 180.0 2_765 3_675
O8 P2 O4 W1 60.0 3_675 3_675
O8 P2 O4 W1 -60.0 . 3_675
O2 W1 O4 P2 180(16) . .
O3 W1 O4 P2 43.13(10) 22_655 .
O3 W1 O4 P2 -43.13(10) . .
O1 W1 O4 P2 133.72(16) 2_765 .
O1 W1 O4 P2 -133.72(16) . .
O2 W1 O4 W1 45.54(11) . 2_765
O3 W1 O4 W1 -91.33(14) 22_655 2_765
O3 W1 O4 W1 -177.59(16) . 2_765
O1 W1 O4 W1 -0.74(17) 2_765 2_765
O1 W1 O4 W1 91.8(2) . 2_765
O2 W1 O4 W1 -45.54(11) . 3_675
O3 W1 O4 W1 177.59(16) 22_655 3_675
O3 W1 O4 W1 91.33(14) . 3_675
O1 W1 O4 W1 -91.8(2) 2_765 3_675
O1 W1 O4 W1 0.74(17) . 3_675
O8 P2 O8 W2 -179.08(7) 2_765 23_565
O8 P2 O8 W2 -53.0(5) 3_675 23_565
O4 P2 O8 W2 63.9(2) . 23_565
O8 P2 O8 W2 53.0(5) 2_765 .
O8 P2 O8 W2 179.09(7) 3_675 .
O4 P2 O8 W2 -63.9(3) . .
O6 W2 O8 P2 130.2(18) . .
O7 W2 O8 P2 -40.3(3) . .
O3 W2 O8 P2 47.3(3) . .
O5 W2 O8 P2 140.9(3) . .
O9 W2 O8 P2 -128.5(3) . .
O6 W2 O8 W2 -11(2) . 23_565
O7 W2 O8 W2 178.30(18) . 23_565
O3 W2 O8 W2 -94.17(15) . 23_565
O5 W2 O8 W2 -0.53(16) . 23_565
O9 W2 O8 W2 90.04(15) . 23_565
O2 W1 O1 W1 171.2(3) . 3_675
O3 W1 O1 W1 -9.1(7) 22_655 3_675
O3 W1 O1 W1 -85.1(3) . 3_675
O1 W1 O1 W1 72.1(3) 2_765 3_675
O4 W1 O1 W1 -1.1(3) . 3_675
O2 W1 O3 W2 -129.1(4) . .
O3 W1 O3 W2 -26.1(5) 22_655 .
O1 W1 O3 W2 50.6(7) 2_765 .
O1 W1 O3 W2 131.6(4) . .
O4 W1 O3 W2 58.3(4) . .
O6 W2 O3 W1 126.6(4) . .
O7 W2 O3 W1 25.6(4) . .
O5 W2 O3 W1 -130.9(4) . .
O9 W2 O3 W1 -43.8(8) . .
O8 W2 O3 W1 -58.2(4) . .
O6 W2 O5 W2 179.9(3) . 23_565
O7 W2 O5 W2 -2.1(7) . 23_565
O3 W2 O5 W2 81.7(3) . 23_565
O9 W2 O5 W2 -81.4(3) . 23_565
O8 W2 O5 W2 0.8(2) . 23_565
O6 W2 O7 W2 -120.6(6) . 22_655
O3 W2 O7 W2 -23.3(6) . 22_655
O5 W2 O7 W2 61.4(8) . 22_655
O9 W2 O7 W2 140.8(6) . 22_655
O8 W2 O7 W2 58.6(6) . 22_655
O11 W3 O9 W2 102.0(7) . .
O12 W3 O9 W2 -0.5(7) . .
O10 W3 O9 W2 -159.1(7) . .
O14 W3 O9 W2 -71.8(9) . .
O13 W3 O9 W2 -86.1(7) . .
O6 W2 O9 W3 -98.7(7) . .
O7 W2 O9 W3 2.4(7) . .
O3 W2 O9 W3 71.7(9) . .
O5 W2 O9 W3 159.3(7) . .
O8 W2 O9 W3 86.1(7) . .
O11 W3 O12 W3 131.5(5) . 22_655
O9 W3 O12 W3 -129.1(6) . 22_655
O10 W3 O12 W3 -38.6(9) . 22_655
O14 W3 O12 W3 35.3(6) . 22_655
O13 W3 O12 W3 -46.4(6) . 22_655
O11 W3 O10 W3 175.8(3) . 23_565
O9 W3 O10 W3 76.4(3) . 23_565
O12 W3 O10 W3 -14.0(7) . 23_565
O14 W3 O10 W3 -87.2(3) . 23_565
O13 W3 O10 W3 -5.8(2) . 23_565
O9 W3 O11 Li2 20.0(16) . .
O12 W3 O11 Li2 111.6(16) . .
O10 W3 O11 Li2 -72.0(16) . .
O14 W3 O11 Li2 -161.8(16) . .
O13 W3 O11 Li2 -83(2) . .
O21 Li2 O11 W3 -134.6(12) . .
O20 Li2 O11 W3 -48.2(19) . .
O22 Li2 O11 W3 46(2) . .
O23 Li2 O11 W3 130.4(14) . .
O11 Li2 O11 W3 159(3) 24_665 .
Li3 Li2 O11 W3 88.9(18) . .
O17 W4 O14 W3 132.3(4) . .
O14 W4 O14 W3 29.2(5) 22_655 .
O16 W4 O14 W3 -128.3(4) . .
O16 W4 O14 W3 -48.6(7) 2_765 .
O15 W4 O14 W3 -56.0(4) . .
O11 W3 O14 W4 -132.3(4) . .
O9 W3 O14 W4 41.5(8) . .
O12 W3 O14 W4 -30.4(4) . .
O10 W3 O14 W4 129.1(4) . .
O13 W3 O14 W4 55.9(4) . .
O13 P1 O15 W4 180.0 3_675 .
O13 P1 O15 W4 -60.0 . .
O13 P1 O15 W4 60.0 2_765 .
O13 P1 O15 W4 -60.0 3_675 3_675
O13 P1 O15 W4 60.00(0) . 3_675
O13 P1 O15 W4 180.0 2_765 3_675
O13 P1 O15 W4 60.0 3_675 2_765
O13 P1 O15 W4 180.0 . 2_765
O13 P1 O15 W4 -60.0 2_765 2_765
O17 W4 O15 P1 180.000(3) . .
O14 W4 O15 P1 43.34(10) . .
O14 W4 O15 P1 -43.34(10) 22_655 .
O16 W4 O15 P1 133.63(16) . .
O16 W4 O15 P1 -133.63(16) 2_765 .
O17 W4 O15 W4 45.72(12) . 3_675
O14 W4 O15 W4 -90.94(15) . 3_675
O14 W4 O15 W4 -177.62(16) 22_655 3_675
O16 W4 O15 W4 -0.65(17) . 3_675
O16 W4 O15 W4 92.1(2) 2_765 3_675
O17 W4 O15 W4 -45.72(12) . 2_765
O14 W4 O15 W4 177.62(16) . 2_765
O14 W4 O15 W4 90.94(15) 22_655 2_765
O16 W4 O15 W4 -92.1(2) . 2_765
O16 W4 O15 W4 0.65(17) 2_765 2_765
O13 P1 O13 W3 -178.09(7) 3_675 .
O13 P1 O13 W3 -51.3(5) 2_765 .
O15 P1 O13 W3 65.3(3) . .
O13 P1 O13 W3 51.3(5) 3_675 23_565
O13 P1 O13 W3 178.10(7) 2_765 23_565
O15 P1 O13 W3 -65.3(3) . 23_565
O11 W3 O13 P1 -128.5(10) . .
O9 W3 O13 P1 127.5(3) . .
O12 W3 O13 P1 37.4(3) . .
O10 W3 O13 P1 -139.6(4) . .
O14 W3 O13 P1 -48.4(3) . .
O11 W3 O13 W3 15.1(12) . 23_565
O9 W3 O13 W3 -88.84(15) . 23_565
O12 W3 O13 W3 -179.02(18) . 23_565
O10 W3 O13 W3 3.97(16) . 23_565
O14 W3 O13 W3 95.22(15) . 23_565
O17 W4 O16 W4 -170.4(3) . 3_675
O14 W4 O16 W4 86.1(3) . 3_675
O14 W4 O16 W4 8.7(7) 22_655 3_675
O16 W4 O16 W4 -71.3(3) 2_765 3_675
O15 W4 O16 W4 1.0(3) . 3_675
O23 Li3 O22 Li2 0.000(3) . .
O25 Li3 O22 Li2 131(2) 3_565 .
O25 Li3 O22 Li2 -131(2) . .
O24 Li3 O22 Li2 -110.2(12) . .
O24 Li3 O22 Li2 110.2(12) 3_565 .
Li3 Li3 O22 Li2 148.95(15) 3_565 .
Li3 Li3 O22 Li2 -148.95(15) 2_665 .
O21 Li2 O22 Li3 0(4) . .
O20 Li2 O22 Li3 180.000(2) . .
O23 Li2 O22 Li3 0.000(2) . .
O11 Li2 O22 Li3 -85.1(5) 24_665 .
O11 Li2 O22 Li3 85.1(5) . .
O22 Li3 O23 Li2 0.000(3) . .
O25 Li3 O23 Li2 -144.1(13) 3_565 .
O25 Li3 O23 Li2 144.1(13) . .
O24 Li3 O23 Li2 105.1(13) . .
O24 Li3 O23 Li2 -105.1(13) 3_565 .
Li3 Li3 O23 Li2 -122.0(12) 3_565 .
Li3 Li3 O23 Li2 122.0(12) 2_665 .
O21 Li2 O23 Li3 180.000(3) . .
O20 Li2 O23 Li3 0.0(2) . .
O22 Li2 O23 Li3 0.000(2) . .
O11 Li2 O23 Li3 92.5(4) 24_665 .
O11 Li2 O23 Li3 -92.5(4) . .
O23 Li3 O25 O24 -89.5(14) . .
O22 Li3 O25 O24 35(3) . .
O25 Li3 O25 O24 164.3(12) 3_565 .
O24 Li3 O25 O24 154.8(19) 3_565 .
Li2 Li3 O25 O24 -39(3) . .
Li3 Li3 O25 O24 128.4(12) 3_565 .
Li3 Li3 O25 O24 67.4(15) 2_665 .
O23 Li3 O25 Li3 -156.9(13) . 2_665
O22 Li3 O25 Li3 -33(4) . 2_665
O25 Li3 O25 Li3 96.9(16) 3_565 2_665
O24 Li3 O25 Li3 -67.4(15) . 2_665
O24 Li3 O25 Li3 87.4(19) 3_565 2_665
Li2 Li3 O25 Li3 -106(3) . 2_665
Li3 Li3 O25 Li3 61.0(16) 3_565 2_665
Li3 O25 O24 Li3 117(2) 2_665 .
Li3 O25 O24 Li3 -117(2) . 2_665
O23 Li3 O24 O25 105(2) . .
O22 Li3 O24 O25 -156(2) . .
O25 Li3 O24 O25 -14.4(13) 3_565 .
O24 Li3 O24 O25 -35(2) 3_565 .
Li2 Li3 O24 O25 157(2) . .
Li3 Li3 O24 O25 -49.2(14) 3_565 .
Li3 Li3 O24 O25 -59(2) 2_665 .
O23 Li3 O24 Li3 163.7(5) . 2_665
O22 Li3 O24 Li3 -96.9(16) . 2_665
O25 Li3 O24 Li3 44(2) 3_565 2_665
O25 Li3 O24 Li3 59(2) . 2_665
O24 Li3 O24 Li3 24(3) 3_565 2_665
Li2 Li3 O24 Li3 -144.3(8) . 2_665
Li3 Li3 O24 Li3 9.6(13) 3_565 2_665
O18 Li1 O19 Li1 22(100) 3_665 31_655
O18 Li1 O19 Li1 142(100) 2_655 31_655
O18 Li1 O19 Li1 -98(100) . 31_655
